data_1522444
loop_
_publ_author_name
'Markiv, V.Ya.'
'Babenko, A.A.'
'Belyavina, N.N.'

_publ_section_title
;
 The crystal structure of Ga9 Hf2 Ni3
;
_journal_name_full
;
Dopovidi Akademii Nauk Ukrains'koi RSR, Seriya B: Geologichni, Khimichni ta 
Biologichni Nauki
;
_journal_page_first 43
_journal_page_last 46
_journal_volume 1983
_journal_year 1983
_chemical_formula_sum 'Ga4.56 Hf Ni1.44'
_chemical_name_systematic '(Ga0.76 Ni0.24)6 Hf'
_space_group_IT_number 47
_symmetry_space_group_name_Hall '-P 2 2'
_symmetry_space_group_name_H-M 'P m m m'
_cell_angle_alpha 90
_cell_angle_beta 90
_cell_angle_gamma 90
_cell_formula_units_Z 1
_cell_length_a 4.107
_cell_length_b 4.138
_cell_length_c 6.373
_cell_volume 108.308
_citation_journal_id_ASTM DANND6
_cod_data_source_file Markiv_DANND6_1983_158.cif
_cod_data_source_block Ga4.56Hf1Ni1.44
_cod_original_cell_volume 108.3076
_cod_original_formula_sum 'Ga4.56 Hf1 Ni1.44'
_cod_database_code 1522444

loop_
_symmetry_equiv_pos_as_xyz
x,y,z
-x,-y,z
x,-y,-z
-x,y,-z
-x,-y,-z
x,y,-z
-x,y,z
x,-y,z

loop_
_atom_site_label
_atom_site_type_symbol
_atom_site_fract_x
_atom_site_fract_y
_atom_site_fract_z
_atom_site_occupancy
_atom_site_U_iso_or_equiv
Ga3 Ga 0 0.5 0.291 0.76 0.0
Ga1 Ga 0 0 0.5 0.76 0.0
Ga4 Ga 0 0 0.314 0.76 0.0
Ni3 Ni 0 0.5 0.291 0.24 0.0
Ni2 Ni 0.5 0.5 0 0.24 0.0
Hf1 Hf 0 0 0 1 0.0
Ga2 Ga 0.5 0.5 0 0.76 0.0
Ni4 Ni 0 0 0.314 0.24 0.0
Ni1 Ni 0 0 0.5 0.24 0.0
